data_7102453
loop_
_publ_author_name
'Abu-Nawwas, Abd-Alhakeem H'
'Cano, Joan'
'Christian, Paul'
'Mallah, Talal'
'Rajaraman, Gopalan'
'Teat, Simon J'
'Winpenny, Richard E P'
'Yukawa, Yasuhiko'

_publ_section_title
;
 An FeIII wheel with a zwitterionic ligand: the structure and magnetic
 properties of [Fe(OMe)2(proline)]12[ClO4]12.
;
_journal_issue 3
_journal_name_full 'Chemical communications (Cambridge, England)'
_journal_page_first 314
_journal_page_last 315
_journal_paper_doi 10.1039/b312947k
_journal_year 2004
_chemical_formula_sum 'C84 H180 Cl12 Fe12 N12 O96'
_chemical_formula_weight 3990.00
_chemical_name_systematic
;
?
;
_space_group_IT_number 177
_symmetry_cell_setting hexagonal
_symmetry_space_group_name_Hall 'P 6 2'
_symmetry_space_group_name_H-M 'P 6 2 2'
_atom_sites_solution_hydrogens mixed
_atom_sites_solution_primary direct
_atom_sites_solution_secondary difmap
_audit_creation_method SHELXL-97
_cell_angle_alpha 90.00
_cell_angle_beta 90.00
_cell_angle_gamma 120.00
_cell_formula_units_Z 1
_cell_length_a 25.0265(17)
_cell_length_b 25.0265(17)
_cell_length_c 7.7474(11)
_cell_measurement_reflns_used 17768
_cell_measurement_temperature 150(2)
_cell_measurement_theta_max 25.72
_cell_measurement_theta_min 2.43
_cell_volume 4202.3(7)
_computing_cell_refinement 'Bruker SAINT'
_computing_data_collection 'Bruker SMART'
_computing_data_reduction 'Bruker SAINT'
_computing_molecular_graphics 'Bruker SHELXTL'
_computing_publication_material 'Bruker SHELXTL and local programs'
_computing_structure_refinement 'Bruker SHELXTL'
_computing_structure_solution 'Bruker SHELXTL'
_diffrn_ambient_temperature 150(2)
_diffrn_measured_fraction_theta_full 0.992
_diffrn_measured_fraction_theta_max 0.992
_diffrn_measurement_device_type 'Bruker SMART 1K CCD diffractometer'
_diffrn_measurement_method '\w rotation with narrow frames'
_diffrn_radiation_monochromator 'silicon 111'
_diffrn_radiation_source 'Daresbury SRS station 9.8'
_diffrn_radiation_type synchrotron
_diffrn_radiation_wavelength 0.6938
_diffrn_reflns_av_R_equivalents 0.0468
_diffrn_reflns_av_sigmaI/netI 0.0267
_diffrn_reflns_limit_h_max 31
_diffrn_reflns_limit_h_min -28
_diffrn_reflns_limit_k_max 31
_diffrn_reflns_limit_k_min -30
_diffrn_reflns_limit_l_max 9
_diffrn_reflns_limit_l_min -9
_diffrn_reflns_number 23070
_diffrn_reflns_theta_full 25.70
_diffrn_reflns_theta_max 25.70
_diffrn_reflns_theta_min 1.83
_diffrn_standards_decay_% 10
_diffrn_standards_number 0
_exptl_absorpt_coefficient_mu 1.296
_exptl_absorpt_correction_T_max 0.92
_exptl_absorpt_correction_T_min 0.65
_exptl_absorpt_correction_type multi-scan
_exptl_crystal_colour yellow
_exptl_crystal_density_diffrn 1.577
_exptl_crystal_density_method 'not measured'
_exptl_crystal_description needle
_exptl_crystal_F_000 2052
_exptl_crystal_size_max 0.32
_exptl_crystal_size_mid 0.03
_exptl_crystal_size_min 0.03
_refine_diff_density_max 0.941
_refine_diff_density_min -0.501
_refine_diff_density_rms 0.119
_refine_ls_abs_structure_details 'Flack H D (1983), Acta Cryst. A39, 876-881'
_refine_ls_abs_structure_Flack 0.06(7)
_refine_ls_extinction_method none
_refine_ls_goodness_of_fit_ref 1.132
_refine_ls_hydrogen_treatment constr
_refine_ls_matrix_type full
_refine_ls_number_parameters 162
_refine_ls_number_reflns 2883
_refine_ls_number_restraints 99
_refine_ls_restrained_S_all 1.168
_refine_ls_R_factor_all 0.0783
_refine_ls_R_factor_gt 0.0722
_refine_ls_shift/su_max 0.001
_refine_ls_shift/su_mean 0.000
_refine_ls_structure_factor_coef Fsqd
_refine_ls_weighting_details 'calc w=1/[\s^2^(Fo^2^)+(0.1237P)^2^+7.6404P] where P=(Fo^2^+2Fc^2^)/3'
_refine_ls_weighting_scheme calc
_refine_ls_wR_factor_gt 0.2139
_refine_ls_wR_factor_ref 0.2187
_reflns_number_gt 2554
_reflns_number_total 2883
_reflns_threshold_expression I>2\s(I)
_cod_data_source_file b312947k.txt
_cod_data_source_block yp61
_cod_original_sg_symbol_H-M P622
_cod_database_code 7102453

loop_
_symmetry_equiv_pos_as_xyz
'x, y, z'
'-y, x-y, z'
'-x+y, -x, z'
'-x, -y, z'
'y, -x+y, z'
'x-y, x, z'
'y, x, -z'
'x-y, -y, -z'
'-x, -x+y, -z'
'-y, -x, -z'
'-x+y, y, -z'
'x, x-y, -z'

loop_
_atom_site_label
_atom_site_type_symbol
_atom_site_fract_x
_atom_site_fract_y
_atom_site_fract_z
_atom_site_U_iso_or_equiv
_atom_site_adp_type
_atom_site_occupancy
_atom_site_symmetry_multiplicity
_atom_site_calc_flag
_atom_site_refinement_flags
_atom_site_disorder_assembly
_atom_site_disorder_group
Fe1 Fe 0.86384(2) 0.72768(5) 1.0000 0.0454(4) Uani 1 2 d S . .
Fe2 Fe 0.76831(4) 0.76831(4) 1.0000 0.0470(4) Uani 1 2 d S . .
O1M O 0.9280(2) 0.7341(2) 0.8395(7) 0.0502(11) Uani 1 1 d . . .
C1M C 0.9184(5) 0.6988(5) 0.6854(13) 0.071(2) Uani 1 1 d . . .
H1M1 H 0.9294 0.6669 0.7067 0.107 Uiso 1 1 calc R . .
H1M2 H 0.9442 0.7260 0.5925 0.107 Uiso 1 1 calc R . .
H1M3 H 0.8749 0.6792 0.6516 0.107 Uiso 1 1 calc R . .
O2M O 0.8466(2) 0.7893(2) 0.8839(7) 0.0459(11) Uani 1 1 d . . .
C2M C 0.8717(7) 0.8208(8) 0.7283(19) 0.123(6) Uani 1 1 d . . .
H2M1 H 0.8510 0.8437 0.6955 0.184 Uiso 1 1 calc R . .
H2M2 H 0.8656 0.7910 0.6375 0.184 Uiso 1 1 calc R . .
H2M3 H 0.9159 0.8496 0.7435 0.184 Uiso 1 1 calc R . .
O1 O 0.7245(2) 0.6898(2) 0.8548(9) 0.0627(15) Uani 1 1 d . . .
O2 O 0.7930(2) 0.6566(2) 0.8600(8) 0.0559(13) Uani 1 1 d . . .
C1 C 0.7415(4) 0.6517(3) 0.8222(13) 0.0575(19) Uani 1 1 d . . .
C2 C 0.6947(4) 0.5948(3) 0.7239(13) 0.061(2) Uani 1 1 d . . .
H2A H 0.6972 0.6052 0.5984 0.074 Uiso 1 1 calc R . .
C3 C 0.6284(4) 0.5674(5) 0.7828(19) 0.091(3) Uani 1 1 d . . .
H3A H 0.6263 0.5715 0.9094 0.109 Uiso 1 1 calc R . .
H3B H 0.6084 0.5882 0.7255 0.109 Uiso 1 1 calc R . .
C4 C 0.5986(5) 0.5025(5) 0.733(2) 0.109(4) Uani 1 1 d . . .
H4A H 0.5852 0.4974 0.6108 0.130 Uiso 1 1 calc R . .
H4B H 0.5620 0.4775 0.8062 0.130 Uiso 1 1 calc R . .
C5 C 0.6454(5) 0.4829(4) 0.7570(16) 0.082(3) Uani 1 1 d . . .
H5A H 0.6422 0.4540 0.6650 0.099 Uiso 1 1 calc R . .
H5B H 0.6405 0.4628 0.8707 0.099 Uiso 1 1 calc R . .
N6 N 0.7073(3) 0.5442(3) 0.7460(11) 0.0634(19) Uani 1 1 d . . .
H6A H 0.7297 0.5500 0.8453 0.076 Uiso 1 1 calc R . .
H6B H 0.7300 0.5431 0.6541 0.076 Uiso 1 1 calc R . .
Cl1 Cl 0.68282(12) 0.51695(15) 0.2495(4) 0.0913(9) Uani 1 1 d D . .
O11 O 0.6470(6) 0.4534(4) 0.1939(17) 0.095(5) Uiso 0.50 1 d PDU A 1
O12 O 0.7183(5) 0.5538(5) 0.1086(13) 0.084(4) Uiso 0.50 1 d PDU A 1
O13 O 0.7211(5) 0.5212(6) 0.3909(14) 0.095(5) Uiso 0.50 1 d PDU A 1
O14 O 0.6401(5) 0.5366(6) 0.3041(16) 0.091(4) Uiso 0.50 1 d PDU A 1
O11' O 0.6357(6) 0.4579(5) 0.307(2) 0.150(9) Uiso 0.50 1 d PDU A 2
O12' O 0.7177(6) 0.5080(7) 0.1129(16) 0.105(5) Uiso 0.50 1 d PDU A 2
O13' O 0.7260(5) 0.5482(6) 0.3880(13) 0.073(3) Uiso 0.50 1 d PDU A 2
O14' O 0.6586(8) 0.5534(7) 0.186(2) 0.160(8) Uiso 0.50 1 d PDU A 2

loop_
_atom_site_aniso_label
_atom_site_aniso_U_11
_atom_site_aniso_U_22
_atom_site_aniso_U_33
_atom_site_aniso_U_23
_atom_site_aniso_U_13
_atom_site_aniso_U_12
Fe1 0.0330(4) 0.0295(5) 0.0724(8) 0.000 0.0072(7) 0.0148(3)
Fe2 0.0310(4) 0.0310(4) 0.0768(9) -0.0043(4) 0.0043(4) 0.0139(4)
O1M 0.040(2) 0.040(2) 0.073(3) -0.004(2) 0.006(2) 0.022(2)
C1M 0.076(6) 0.077(6) 0.076(5) -0.011(5) -0.007(4) 0.049(5)
O2M 0.036(2) 0.033(2) 0.069(3) 0.000(2) 0.009(2) 0.0167(18)
C2M 0.118(10) 0.191(16) 0.128(11) 0.082(11) 0.060(9) 0.129(12)
O1 0.043(3) 0.032(2) 0.111(4) -0.015(3) -0.010(3) 0.017(2)
O2 0.040(2) 0.036(2) 0.086(4) -0.002(2) 0.008(3) 0.015(2)
C1 0.046(4) 0.038(4) 0.083(5) 0.002(3) 0.002(4) 0.017(3)
C2 0.052(4) 0.036(3) 0.084(6) -0.004(4) -0.002(4) 0.013(3)
C3 0.054(5) 0.068(6) 0.131(10) -0.030(6) -0.015(6) 0.016(4)
C4 0.069(6) 0.053(5) 0.172(14) -0.009(7) 0.005(8) 0.007(5)
C5 0.072(6) 0.041(4) 0.092(7) -0.002(5) 0.004(5) -0.004(4)
N6 0.049(4) 0.042(3) 0.075(4) -0.011(3) 0.010(3) 0.004(3)
Cl1 0.0573(13) 0.115(2) 0.0766(15) 0.0016(16) 0.0008(12) 0.0246(14)

loop_
_atom_type_symbol
_atom_type_description
_atom_type_scat_dispersion_real
_atom_type_scat_dispersion_imag
_atom_type_scat_source
C C 0.0033 0.0016 'International Tables Vol C Tables 4.2.6.8 and 6.1.1.4'
H H 0.0000 0.0000 'International Tables Vol C Tables 4.2.6.8 and 6.1.1.4'
N N 0.0061 0.0033 'International Tables Vol C Tables 4.2.6.8 and 6.1.1.4'
O O 0.0106 0.0060 'International Tables Vol C Tables 4.2.6.8 and 6.1.1.4'
Fe Fe 0.3463 0.8444 'International Tables Vol C Tables 4.2.6.8 and 6.1.1.4'
Cl Cl 0.1484 0.1585 'International Tables Vol C Tables 4.2.6.8 and 6.1.1.4'

loop_
_geom_angle_atom_site_label_1
_geom_angle_atom_site_label_2
_geom_angle_atom_site_label_3
_geom_angle
_geom_angle_site_symmetry_1
_geom_angle_site_symmetry_3
O1M Fe1 O1M 171.9(3) . 11_657
O1M Fe1 O2M 97.7(2) . .
O1M Fe1 O2M 76.9(2) . 11_657
O1M Fe1 O2M 97.7(2) 11_657 11_657
O1M Fe1 O2M 76.9(2) 11_657 .
O1M Fe1 O2 93.0(2) . .
O1M Fe1 O2 93.0(2) 11_657 .
O1M Fe1 O2 93.0(2) . 11_657
O1M Fe1 O2 93.0(2) 11_657 11_657
O2M Fe1 O2M 96.7(3) . 11_657
O2M Fe1 O2 90.2(2) . .
O2M Fe1 O2 168.36(18) 11_657 .
O2M Fe1 O2 90.2(2) 11_657 11_657
O2M Fe1 O2 168.36(18) . 11_657
O2 Fe1 O2 84.5(3) . 11_657
O1M Fe2 O1M 177.4(3) 11_657 5_565
O1M Fe2 O2M 101.2(2) 11_657 7_557
O1M Fe2 O2M 77.2(2) 11_657 .
O1M Fe2 O2M 77.2(2) 5_565 7_557
O1M Fe2 O2M 101.2(2) 5_565 .
O1M Fe2 O1 94.1(2) 11_657 .
O1M Fe2 O1 87.8(2) 5_565 .
O1M Fe2 O1 87.8(2) 11_657 7_557
O1M Fe2 O1 94.1(2) 5_565 7_557
O2M Fe2 O2M 102.0(3) . 7_557
O2M Fe2 O1 89.4(2) . .
O2M Fe2 O1 162.6(2) 7_557 .
O2M Fe2 O1 89.4(2) 7_557 7_557
O2M Fe2 O1 162.6(2) . 7_557
O1 Fe2 O1 82.9(4) . 7_557
Fe1 O1M Fe2 99.5(2) . 6_655
Fe1 O1M C1M 126.5(5) . .
Fe2 O1M C1M 128.4(5) 6_655 .
Fe1 O2M Fe2 99.1(2) . .
Fe1 O2M C2M 127.5(5) . .
Fe2 O2M C2M 130.2(5) . .
Fe2 O1 C1 128.4(5) . .
Fe1 O2 C1 126.5(5) . .
O1 C1 O2 126.7(8) . .
O1 C1 C2 114.7(7) . .
O2 C1 C2 118.6(7) . .
C1 C2 C3 115.5(8) . .
C1 C2 N6 110.7(7) . .
C3 C2 N6 103.5(8) . .
C2 C3 C4 105.0(9) . .
C3 C4 C5 106.6(9) . .
C4 C5 N6 103.1(8) . .
C2 N6 C5 108.9(8) . .
O11 Cl1 O12 109.2(5) . .
O11 Cl1 O13 109.5(5) . .
O11 Cl1 O14 107.7(5) . .
O11 Cl1 O11' 38.3(8) . .
O11 Cl1 O12' 72.9(7) . .
O11 Cl1 O13' 134.5(7) . .
O11 Cl1 O14' 112.1(9) . .
O12 Cl1 O13 111.4(5) . .
O12 Cl1 O14 109.4(5) . .
O12 Cl1 O11' 146.9(8) . .
O12 Cl1 O12' 46.7(7) . .
O12 Cl1 O13' 99.5(7) . .
O12 Cl1 O14' 69.1(8) . .
O13 Cl1 O14 109.5(5) . .
O13 Cl1 O11' 90.8(9) . .
O13 Cl1 O12' 97.9(8) . .
O13 Cl1 O13' 25.2(7) . .
O13 Cl1 O14' 135.2(8) . .
O14 Cl1 O11' 83.9(9) . .
O14 Cl1 O12' 150.0(7) . .
O14 Cl1 O13' 94.5(7) . .
O14 Cl1 O14' 41.6(8) . .
O11' Cl1 O12' 108.3(6) . .
O11' Cl1 O13' 109.8(6) . .
O11' Cl1 O14' 112.3(6) . .
O12' Cl1 O13' 106.2(5) . .
O12' Cl1 O14' 109.3(6) . .
O13' Cl1 O14' 110.8(6) . .

loop_
_geom_bond_atom_site_label_1
_geom_bond_atom_site_label_2
_geom_bond_distance
_geom_bond_site_symmetry_2
Fe1 O1M 1.974(5) .
Fe1 O1M 1.974(5) 11_657
Fe1 O2M 2.009(5) .
Fe1 O2M 2.009(5) 11_657
Fe1 O2 2.081(5) .
Fe1 O2 2.081(5) 11_657
Fe2 O1M 1.995(5) 11_657
Fe2 O1M 1.995(5) 5_565
Fe2 O2M 1.974(4) .
Fe2 O2M 1.974(4) 7_557
Fe2 O1 2.043(5) .
Fe2 O1 2.043(5) 7_557
O1M Fe2 1.995(5) 6_655
O1M C1M 1.433(11) .
O2M C2M 1.404(13) .
O1 C1 1.249(9) .
O2 C1 1.266(9) .
C1 C2 1.520(11) .
C2 C3 1.514(13) .
C2 N6 1.460(11) .
C3 C4 1.460(15) .
C4 C5 1.490(18) .
C5 N6 1.545(10) .
Cl1 O11 1.447(8) .
Cl1 O12 1.418(8) .
Cl1 O13 1.424(8) .
Cl1 O14 1.446(8) .
Cl1 O11' 1.424(9) .
Cl1 O12' 1.459(9) .
Cl1 O13' 1.444(8) .
Cl1 O14' 1.412(9) .

loop_
_geom_hbond_atom_site_label_D
_geom_hbond_atom_site_label_H
_geom_hbond_atom_site_label_A
_geom_hbond_distance_DH
_geom_hbond_distance_HA
_geom_hbond_distance_DA
_geom_hbond_angle_DHA
_geom_hbond_site_symmetry_A
N6 H6A O12 0.92 2.07 2.821(14) 138.1 1_556
N6 H6A O12' 0.92 2.26 2.866(16) 123.0 11_656
N6 H6A O12' 0.92 2.28 3.034(17) 139.5 1_556
N6 H6A O12 0.92 2.63 3.296(15) 130.1 11_656
N6 H6B O13' 0.92 2.07 2.806(13) 135.9 .
N6 H6B O13 0.92 2.09 2.867(15) 140.8 .
N6 H6B O13 0.92 2.11 2.863(15) 137.9 11_656
N6 H6B O13' 0.92 2.27 3.014(14) 137.4 11_656
